data_4322701
loop_
_publ_author_name
'Charles G. Young'
'Simon Thomas'
'Robert W. Gable'

_publ_section_title
;
 Halocarbonyltungsten(II) Complexes Containing Tripodal
 Tris(pyrazolyl)borate Ligands
;
_journal_name_full 'Inorganic Chemistry'
_journal_page_first 1299
_journal_page_last 1306
_journal_paper_doi 10.1021/ic970838w
_journal_volume 37
_journal_year 1998
_chemical_formula_sum 'C18 H22 B Br4 N7 O W'
_chemical_formula_weight 866.73
_chemical_name_systematic
; 
 ? 
;
_space_group_IT_number 15
_symmetry_cell_setting monoclinic
_symmetry_space_group_name_Hall '-C 2yc'
_symmetry_space_group_name_H-M 'C 1 2/c 1'
_atom_sites_solution_hydrogens difmap
_atom_sites_solution_primary patt
_atom_sites_solution_secondary difmap
_audit_creation_method SHELXL
_cell_angle_alpha 90.00
_cell_angle_beta 128.61(2)
_cell_angle_gamma 90.00
_cell_formula_units_Z 8
_cell_length_a 22.245(4)
_cell_length_b 19.077(4)
_cell_length_c 15.639(3)
_cell_measurement_reflns_used 25
_cell_measurement_temperature 293(1)
_cell_measurement_theta_max 13.8
_cell_measurement_theta_min 7.7
_cell_volume 5186(2)
_computing_molecular_graphics 'ORTEPII (Johnson, 1976)'
_computing_publication_material shelxl-93
_computing_structure_refinement 'SHELXL-93 (Sheldrick, 1993)'
_computing_structure_solution 'SHELXS-86 (Sheldrick, 1990)'
_diffrn_ambient_temperature 293(1)
_diffrn_measurement_device 'Enraf-Nonius CAD4MachS diffractometer'
_diffrn_measurement_method \w:2\q
_diffrn_radiation_monochromator graphite
_diffrn_radiation_source 'fine-focus sealed tube'
_diffrn_radiation_type MoK\a
_diffrn_radiation_wavelength 0.71073
_diffrn_reflns_av_R_equivalents 0.0279
_diffrn_reflns_av_sigmaI/netI 0.0515
_diffrn_reflns_limit_h_max 26
_diffrn_reflns_limit_h_min -1
_diffrn_reflns_limit_k_max 22
_diffrn_reflns_limit_k_min -1
_diffrn_reflns_limit_l_max 14
_diffrn_reflns_limit_l_min -18
_diffrn_reflns_number 5274
_diffrn_reflns_theta_max 24.99
_diffrn_reflns_theta_min 2.14
_diffrn_standards_decay_% 2
_diffrn_standards_interval_time 160
_diffrn_standards_number 3
_exptl_absorpt_coefficient_mu 10.644
_exptl_absorpt_correction_T_max 0.2714
_exptl_absorpt_correction_T_min 0.1900
_exptl_absorpt_correction_type 'gaussian integration (Sheldrick, 1976)'
_exptl_crystal_colour 'Dark Yellow'
_exptl_crystal_density_diffrn 2.220
_exptl_crystal_density_meas ?
_exptl_crystal_density_method none
_exptl_crystal_description needle
_exptl_crystal_F_000 3248
_exptl_crystal_size_max 0.40
_exptl_crystal_size_mid 0.16
_exptl_crystal_size_min 0.15
_refine_diff_density_max 1.700
_refine_diff_density_min -0.988
_refine_diff_density_rms 0.144
_refine_ls_extinction_method none
_refine_ls_goodness_of_fit_all 1.040
_refine_ls_goodness_of_fit_obs 1.115
_refine_ls_hydrogen_treatment geom
_refine_ls_matrix_type full
_refine_ls_number_parameters 316
_refine_ls_number_reflns 4565
_refine_ls_number_restraints 2
_refine_ls_restrained_S_all 1.043
_refine_ls_restrained_S_obs 1.115
_refine_ls_R_factor_all 0.0862
_refine_ls_R_factor_obs 0.0515
_refine_ls_shift/esd_max 0.001
_refine_ls_shift/esd_mean 0.000
_refine_ls_structure_factor_coef Fsqd
_refine_ls_weighting_details 'w=1/[\s^2^(Fo^2^)+(0.0561P)^2^+31.6600P] where P=(Fo^2^+2Fc^2^)/3'
_refine_ls_weighting_scheme calc
_refine_ls_wR_factor_all 0.1207
_refine_ls_wR_factor_obs 0.1061
_reflns_number_observed 3179
_reflns_number_total 4569
_reflns_observed_criterion >2sigma(I)
_cod_data_source_file ic970838w_2.cif
_cod_data_source_block '[L^Br^Br(MeCN)(CO)]'
_cod_depositor_comments
;
The following automatic conversions were performed:

'_exptl_crystal_density_meas' value 'not measured' was changed to '?'
- the value is perceived as not measured.

Automatic conversion script
Id: cif_fix_values 3008 2015-01-20 13:52:24Z robertas 

The following automatic conversions were performed:

'_refine_ls_weighting_scheme' value 'calc
w=1/[\s^2^(Fo^2^)+(0.0561P)^2^+31.6600P] where P=(Fo^2^+2Fc^2^)/3'
was changed to 'calc'. New tag '_refine_ls_weighting_details' was
created. The value of the new tag was set to
'w=1/[\s^2^(Fo^2^)+(0.0561P)^2^+31.6600P] where P=(Fo^2^+2Fc^2^)/3'.

Automatic conversion script
Id: cif_fix_values 3143 2015-03-26 13:38:13Z robertas 
;
_cod_original_cell_volume 5186.0(17)
_cod_database_code 4322701

loop_
_symmetry_equiv_pos_as_xyz
'x, y, z'
'-x, y, -z+1/2'
'x+1/2, y+1/2, z'
'-x+1/2, y+1/2, -z+1/2'
'-x, -y, -z'
'x, -y, z-1/2'
'-x+1/2, -y+1/2, -z'
'x+1/2, -y+1/2, z-1/2'

loop_
_atom_site_aniso_label
_atom_site_aniso_U_11
_atom_site_aniso_U_22
_atom_site_aniso_U_33
_atom_site_aniso_U_23
_atom_site_aniso_U_13
_atom_site_aniso_U_12
W 0.0536(3) 0.0385(2) 0.0602(3) 0.0067(2) 0.0378(2) 0.0072(2)
Br1 0.1183(13) 0.0955(12) 0.0705(10) -0.0175(9) 0.0229(9) -0.0428(10)
Br2 0.0659(8) 0.1096(12) 0.0957(10) 0.0195(9) 0.0434(8) -0.0260(8)
Br3 0.0976(10) 0.0692(8) 0.0633(8) 0.0218(7) 0.0324(8) -0.0037(7)
N11 0.046(5) 0.043(5) 0.060(6) -0.001(4) 0.030(5) 0.000(4)
N12 0.051(5) 0.058(5) 0.052(5) -0.004(4) 0.034(5) -0.005(4)
C11 0.065(9) 0.083(10) 0.117(13) -0.002(9) 0.029(9) -0.011(8)
C12 0.036(6) 0.045(7) 0.083(9) 0.018(6) 0.013(6) -0.003(5)
C13 0.066(8) 0.043(6) 0.060(7) -0.005(6) 0.025(7) -0.018(6)
C14 0.070(8) 0.066(7) 0.044(6) -0.004(6) 0.035(6) -0.013(6)
C15 0.111(11) 0.079(9) 0.084(10) -0.033(8) 0.071(9) -0.024(8)
N21 0.048(5) 0.036(5) 0.054(5) -0.003(4) 0.028(4) -0.005(4)
N22 0.044(5) 0.052(5) 0.044(5) 0.010(4) 0.023(4) 0.006(4)
C21 0.069(8) 0.055(8) 0.075(9) -0.005(6) 0.031(7) -0.020(6)
C22 0.056(7) 0.045(7) 0.045(6) 0.003(5) 0.019(5) -0.007(5)
C23 0.043(6) 0.077(9) 0.053(7) 0.005(6) 0.023(5) -0.010(6)
C24 0.040(6) 0.076(8) 0.050(6) 0.011(6) 0.027(5) -0.006(5)
C25 0.063(8) 0.107(11) 0.092(10) 0.014(8) 0.058(8) 0.010(8)
N31 0.038(4) 0.040(4) 0.056(5) 0.003(4) 0.030(4) 0.007(4)
N32 0.041(4) 0.046(5) 0.050(5) 0.000(4) 0.025(4) 0.001(4)
C31 0.095(10) 0.115(12) 0.060(8) 0.029(8) 0.057(8) 0.029(9)
C32 0.045(6) 0.051(6) 0.033(5) 0.002(5) 0.015(5) 0.000(5)
C33 0.051(6) 0.046(6) 0.045(6) 0.007(5) 0.024(5) -0.004(5)
C34 0.039(6) 0.036(5) 0.057(7) 0.002(5) 0.016(5) -0.001(4)
C35 0.075(8) 0.043(7) 0.097(10) 0.003(6) 0.042(8) 0.022(6)
B 0.042(6) 0.037(6) 0.055(7) -0.004(5) 0.026(6) 0.000(5)
N1 0.078(8) 0.057(7) 0.092(9) 0.023(7) 0.048(8) 0.021(6)
C1 0.081(10) 0.074(10) 0.095(12) 0.014(9) 0.058(10) 0.035(9)
C2 0.152(19) 0.202(25) 0.215(26) 0.082(21) 0.145(20) 0.095(18)
C3 0.080(10) 0.059(9) 0.063(9) -0.010(8) 0.020(8) -0.002(8)
O1 0.162(12) 0.115(10) 0.092(8) -0.054(8) 0.091(9) -0.057(9)
Br4 0.0579(8) 0.0503(8) 0.0740(9) 0.0168(6) 0.0300(7) 0.0034(6)

loop_
_atom_site_label
_atom_site_type_symbol
_atom_site_fract_x
_atom_site_fract_y
_atom_site_fract_z
_atom_site_U_iso_or_equiv
_atom_site_thermal_displace_type
_atom_site_occupancy
_atom_site_calc_flag
_atom_site_refinement_flags
_atom_site_disorder_group
W W 0.27866(2) 0.02847(2) 0.15802(4) 0.0492(2) Uani 1 d D 1
Br1 Br 0.43910(10) 0.21535(9) 0.57234(13) 0.1193(7) Uani 1 d . 1
Br2 Br 0.00602(8) -0.07763(9) 0.13226(13) 0.0952(5) Uani 1 d . 1
Br3 Br 0.12562(9) 0.25705(7) -0.18891(11) 0.0888(5) Uani 1 d . 1
N11 N 0.3127(5) 0.1063(4) 0.2904(7) 0.052(2) Uani 1 d . 1
N12 N 0.2590(5) 0.1497(5) 0.2771(7) 0.052(2) Uani 1 d . 1
C11 C 0.4545(7) 0.0888(8) 0.4331(12) 0.107(6) Uani 1 d . 1
H11A H 0.4778(32) 0.0783(45) 0.5003(59) 0.112(30) Uiso 1 calc R 1
H11B H 0.4825(32) 0.1168(30) 0.4286(71) 0.112(30) Uiso 1 calc R 1
H11C H 0.4460(10) 0.0514(41) 0.3967(58) 0.112(30) Uiso 1 calc R 1
C12 C 0.3790(6) 0.1239(6) 0.3869(10) 0.071(4) Uani 1 d . 1
C13 C 0.3644(7) 0.1771(6) 0.4326(10) 0.066(3) Uani 1 d . 1
C14 C 0.2891(7) 0.1919(6) 0.3646(9) 0.060(3) Uani 1 d . 1
C15 C 0.2435(8) 0.2426(7) 0.3741(11) 0.084(4) Uani 1 d . 1
H15A H 0.2133(38) 0.2187(16) 0.3869(62) 0.088(24) Uiso 1 calc R 1
H15B H 0.2119(38) 0.2682(32) 0.3093(46) 0.088(24) Uiso 1 calc R 1
H15C H 0.2765(21) 0.2731(32) 0.4321(54) 0.088(24) Uiso 1 calc R 1
N21 N 0.1747(5) 0.0150(4) 0.1452(7) 0.049(2) Uani 1 d . 1
N22 N 0.1446(4) 0.0709(4) 0.1617(6) 0.050(2) Uani 1 d . 1
C21 C 0.1456(7) -0.1132(6) 0.1125(10) 0.076(4) Uani 1 d . 1
H21A H 0.2006(36) -0.1270(18) 0.1728(49) 0.104(26) Uiso 1 calc R 1
H21B H 0.1354(42) -0.1152(11) 0.0401(53) 0.104(26) Uiso 1 calc R 1
H21C H 0.1100(37) -0.1466(22) 0.1113(62) 0.104(26) Uiso 1 calc R 1
C22 C 0.1323(6) -0.0414(5) 0.1319(8) 0.057(3) Uani 1 d . 1
C23 C 0.0772(6) -0.0197(7) 0.1402(9) 0.063(3) Uani 1 d . 1
C24 C 0.0864(6) 0.0500(6) 0.1610(9) 0.057(3) Uani 1 d . 1
C25 C 0.0433(7) 0.0990(7) 0.1788(11) 0.081(4) Uani 1 d . 1
H25A H 0.0646(52) 0.0997(55) 0.2492(71) 0.180(48) Uiso 1 calc R 1
H25B H -0.0052(51) 0.0849(43) 0.1401(96) 0.180(48) Uiso 1 calc R 1
H25C H 0.0446(67) 0.1417(44) 0.1577(107) 0.180(48) Uiso 1 calc R 1
N31 N 0.2112(4) 0.1147(4) 0.0507(7) 0.044(2) Uani 1 d . 1
N32 N 0.1738(4) 0.1587(4) 0.0735(7) 0.048(2) Uani 1 d . 1
C31 C 0.2317(7) 0.1063(8) -0.0885(10) 0.084(5) Uani 1 d . 1
H31A H 0.2814(42) 0.0988(48) -0.0371(45) 0.127(33) Uiso 1 calc R 1
H31B H 0.2247(52) 0.1341(33) -0.1393(69) 0.127(33) Uiso 1 calc R 1
H31C H 0.2080(44) 0.0659(40) -0.1184(75) 0.127(33) Uiso 1 calc R 1
C32 C 0.1995(5) 0.1402(5) -0.0394(8) 0.049(2) Uani 1 d . 1
C33 C 0.1561(6) 0.1991(5) -0.0719(8) 0.052(3) Uani 1 d . 1
C34 C 0.1384(5) 0.2106(5) -0.0027(9) 0.053(3) Uani 1 d . 1
C35 C 0.0922(7) 0.2672(6) -0.0025(11) 0.079(4) Uani 1 d . 1
H35A H 0.0681(45) 0.2937(36) -0.0657(58) 0.123(32) Uiso 1 calc R 1
H35B H 0.1244(25) 0.2957(35) 0.0580(61) 0.123(32) Uiso 1 calc R 1
H35C H 0.0555(44) 0.2474(15) 0.0004(75) 0.123(32) Uiso 1 calc R 1
B B 0.1756(6) 0.1451(6) 0.1716(9) 0.048(3) Uani 1 d . 1
H(B) H 0.1425(34) 0.1814(37) 0.1732(10) 0.063(30) Uiso 1 calc R 1
N1 N 0.3805(7) 0.0666(6) 0.1977(11) 0.079(3) Uani 0.931(4) d P 1
C1 C 0.3605(9) 0.0247(9) 0.1374(14) 0.082(4) Uani 0.931(4) d P 1
C2 C 0.3903(13) -0.0122(13) 0.0875(20) 0.169(11) Uani 0.931(4) d P 1
H2A H 0.3480(13) -0.0282(56) 0.0156(45) 0.150 Uiso 0.931(4) calc PR 1
H2B H 0.4207(61) -0.0517(40) 0.1321(58) 0.150 Uiso 0.931(4) calc PR 1
H2C H 0.4216(57) 0.0193(23) 0.0824(91) 0.150 Uiso 0.931(4) calc PR 1
C3 C 0.2453(9) -0.0369(8) 0.0461(12) 0.084(5) Uani 0.931(4) d P 1
O1 O 0.2190(8) -0.0766(7) -0.0248(9) 0.115(5) Uani 0.931(4) d P 1
Br4 Br 0.33960(7) -0.06602(6) 0.30556(11) 0.0683(5) Uani 0.931(4) d PD 1
Br4' Br 0.1991(17) -0.0431(16) -0.0186(17) 0.106(11) Uiso 0.069(4) d PD 2

loop_
_atom_type_symbol
_atom_type_description
_atom_type_scat_dispersion_real
_atom_type_scat_dispersion_imag
_atom_type_scat_source
C C 0.0033 0.0016 'International Tables Vol C Tables 4.2.6.8 and 6.1.1.4'
H H 0.0000 0.0000 'International Tables Vol C Tables 4.2.6.8 and 6.1.1.4'
B B 0.0013 0.0007 'International Tables Vol C Tables 4.2.6.8 and 6.1.1.4'
N N 0.0061 0.0033 'International Tables Vol C Tables 4.2.6.8 and 6.1.1.4'
O O 0.0106 0.0060 'International Tables Vol C Tables 4.2.6.8 and 6.1.1.4'
Br Br -0.2901 2.4595 'International Tables Vol C Tables 4.2.6.8 and 6.1.1.4'
W W -0.8490 6.8722 'International Tables Vol C Tables 4.2.6.8 and 6.1.1.4'

loop_
_geom_angle_atom_site_label_1
_geom_angle_atom_site_label_2
_geom_angle_atom_site_label_3
_geom_angle
_geom_angle_site_symmetry_1
_geom_angle_site_symmetry_3
_geom_angle_publ_flag
C3 W C1 72.7(7) . . ?
C3 W N1 103.5(6) . . ?
C1 W N1 30.9(5) . . ?
C3 W N31 95.9(5) . . ?
C1 W N31 99.2(5) . . ?
N1 W N31 93.8(4) . . ?
C3 W N21 93.1(5) . . ?
C1 W N21 165.8(5) . . ?
N1 W N21 162.9(4) . . ?
N31 W N21 80.6(3) . . ?
C3 W N11 177.0(5) . . ?
C1 W N11 110.3(6) . . ?
N1 W N11 79.4(4) . . ?
N31 W N11 83.3(3) . . ?
N21 W N11 83.8(3) . . ?
C3 W Br4 92.9(4) . . ?
C1 W Br4 95.4(4) . . ?
N1 W Br4 96.4(3) . . ?
N31 W Br4 164.6(2) . . ?
N21 W Br4 86.3(2) . . ?
N11 W Br4 87.2(2) . . ?
C12 N11 N12 105.3(9) . . ?
C12 N11 W 134.6(8) . . ?
N12 N11 W 120.1(6) . . ?
C14 N12 N11 112.1(9) . . ?
C14 N12 B 128.8(9) . . ?
N11 N12 B 119.1(8) . . ?
C12 C11 H11A 109.5(8) . . ?
C12 C11 H11B 109.5(7) . . ?
H11A C11 H11B 109.47(7) . . ?
C12 C11 H11C 109.5(7) . . ?
H11A C11 H11C 109.5 . . ?
H11B C11 H11C 109.5 . . ?
N11 C12 C13 108.5(10) . . ?
N11 C12 C11 122.9(12) . . ?
C13 C12 C11 128.6(12) . . ?
C14 C13 C12 108.8(10) . . ?
C14 C13 Br1 127.0(10) . . ?
C12 C13 Br1 124.1(9) . . ?
C13 C14 N12 105.3(11) . . ?
C13 C14 C15 131.0(11) . . ?
N12 C14 C15 123.7(11) . . ?
C14 C15 H15A 109.5(7) . . ?
C14 C15 H15B 109.5(7) . . ?
H15A C15 H15B 109.5 . . ?
C14 C15 H15C 109.5(7) . . ?
H15A C15 H15C 109.5 . . ?
H15B C15 H15C 109.47(5) . . ?
C22 N21 N22 105.7(8) . . ?
C22 N21 W 134.0(7) . . ?
N22 N21 W 120.1(6) . . ?
C24 N22 N21 110.5(9) . . ?
C24 N22 B 129.8(9) . . ?
N21 N22 B 119.6(8) . . ?
C22 C21 H21A 109.5(6) . . ?
C22 C21 H21B 109.5(7) . . ?
H21A C21 H21B 109.5 . . ?
C22 C21 H21C 109.5(7) . . ?
H21A C21 H21C 109.5 . . ?
H21B C21 H21C 109.5 . . ?
N21 C22 C23 108.8(10) . . ?
N21 C22 C21 123.9(11) . . ?
C23 C22 C21 127.3(10) . . ?
C24 C23 C22 108.0(10) . . ?
C24 C23 Br2 126.3(9) . . ?
C22 C23 Br2 125.7(9) . . ?
N22 C24 C23 107.0(10) . . ?
N22 C24 C25 122.8(11) . . ?
C23 C24 C25 130.2(11) . . ?
C24 C25 H25A 109.5(7) . . ?
C24 C25 H25B 109.5(7) . . ?
H25A C25 H25B 109.5 . . ?
C24 C25 H25C 109.5(7) . . ?
H25A C25 H25C 109.5 . . ?
H25B C25 H25C 109.5 . . ?
C32 N31 N32 107.2(8) . . ?
C32 N31 W 132.4(6) . . ?
N32 N31 W 120.3(6) . . ?
C34 N32 N31 109.3(8) . . ?
C34 N32 B 129.8(9) . . ?
N31 N32 B 120.9(8) . . ?
C32 C31 H31A 109.5(6) . . ?
C32 C31 H31B 109.5(6) . . ?
H31A C31 H31B 109.5 . . ?
C32 C31 H31C 109.5(7) . . ?
H31A C31 H31C 109.5 . . ?
H31B C31 H31C 109.5 . . ?
N31 C32 C33 108.5(9) . . ?
N31 C32 C31 122.7(9) . . ?
C33 C32 C31 128.7(10) . . ?
C32 C33 C34 108.8(9) . . ?
C32 C33 Br3 126.6(9) . . ?
C34 C33 Br3 124.6(8) . . ?
N32 C34 C33 106.2(9) . . ?
N32 C34 C35 123.2(11) . . ?
C33 C34 C35 130.6(10) . . ?
C34 C35 H35A 109.5(7) . . ?
C34 C35 H35B 109.5(6) . . ?
H35A C35 H35B 109.5 . . ?
C34 C35 H35C 109.5(6) . . ?
H35A C35 H35C 109.5 . . ?
H35B C35 H35C 109.5 . . ?
N32 B N12 109.0(8) . . ?
N32 B N22 108.9(8) . . ?
N12 B N22 109.0(8) . . ?
N32 B H(B) 109.9(5) . . ?
N12 B H(B) 109.9(6) . . ?
N22 B H(B) 109.9(5) . . ?
C1 N1 W 72.8(11) . . ?
N1 C1 C2 136.4(20) . . ?
N1 C1 W 76.3(11) . . ?
C2 C1 W 147.0(16) . . ?
C1 C2 H2A 109.5(12) . . ?
C1 C2 H2B 109.5(10) . . ?
H2A C2 H2B 109.5 . . ?
C1 C2 H2C 109.5(12) . . ?
H2A C2 H2C 109.5 . . ?
H2B C2 H2C 109.5 . . ?
O1 C3 W 174.5(15) . . ?

loop_
_geom_bond_atom_site_label_1
_geom_bond_atom_site_label_2
_geom_bond_distance
_geom_bond_site_symmetry_2
_geom_bond_publ_flag
W C3 1.88(2) . ?
W C1 2.038(15) . ?
W N1 2.072(12) . ?
W N31 2.152(8) . ?
W N21 2.208(8) . ?
W N11 2.259(8) . ?
W Br4 2.5509(14) . ?
Br1 C13 1.880(11) . ?
Br2 C23 1.870(11) . ?
Br3 C33 1.866(10) . ?
N11 C12 1.338(13) . ?
N11 N12 1.359(11) . ?
N12 C14 1.351(13) . ?
N12 B 1.534(14) . ?
C11 C12 1.51(2) . ?
C11 H11A 0.86(7) . ?
C11 H11B 0.86(7) . ?
C11 H11C 0.86(7) . ?
C12 C13 1.39(2) . ?
C13 C14 1.34(2) . ?
C14 C15 1.48(2) . ?
C15 H15A 0.93(6) . ?
C15 H15B 0.93(6) . ?
C15 H15C 0.93(6) . ?
N21 C22 1.359(12) . ?
N21 N22 1.366(11) . ?
N22 C24 1.348(12) . ?
N22 B 1.541(14) . ?
C21 C22 1.47(2) . ?
C21 H21A 1.01(6) . ?
C21 H21B 1.01(6) . ?
C21 H21C 1.01(6) . ?
C22 C23 1.37(2) . ?
C23 C24 1.35(2) . ?
C24 C25 1.48(2) . ?
C25 H25A 0.89(9) . ?
C25 H25B 0.89(9) . ?
C25 H25C 0.89(9) . ?
N31 C32 1.353(12) . ?
N31 N32 1.377(10) . ?
N32 C34 1.359(12) . ?
N32 B 1.532(14) . ?
C31 C32 1.485(15) . ?
C31 H31A 0.88(7) . ?
C31 H31B 0.88(7) . ?
C31 H31C 0.88(7) . ?
C32 C33 1.356(14) . ?
C33 C34 1.380(15) . ?
C34 C35 1.492(14) . ?
C35 H35A 0.93(7) . ?
C35 H35B 0.93(7) . ?
C35 H35C 0.93(7) . ?
B H(B) 1.02(10) . ?
N1 C1 1.10(2) . ?
C1 C2 1.48(2) . ?
C2 H2A 0.96 . ?
C2 H2B 0.96 . ?
C2 H2C 0.96 . ?
C3 O1 1.16(2) . ?

loop_
_geom_torsion_atom_site_label_1
_geom_torsion_atom_site_label_2
_geom_torsion_atom_site_label_3
_geom_torsion_atom_site_label_4
_geom_torsion
_geom_torsion_site_symmetry_1
_geom_torsion_site_symmetry_2
_geom_torsion_site_symmetry_3
_geom_torsion_site_symmetry_4
_geom_torsion_publ_flag
C3 W N11 C12 148.1(89) . . . . ?
C1 W N11 C12 -38.7(12) . . . . ?
N1 W N11 C12 -41.0(10) . . . . ?
N31 W N11 C12 -136.1(10) . . . . ?
N21 W N11 C12 142.6(11) . . . . ?
Br4 W N11 C12 56.0(10) . . . . ?
C3 W N11 N12 -34.4(93) . . . . ?
C1 W N11 N12 138.8(8) . . . . ?
N1 W N11 N12 136.4(8) . . . . ?
N31 W N11 N12 41.3(7) . . . . ?
N21 W N11 N12 -39.9(7) . . . . ?
Br4 W N11 N12 -126.5(7) . . . . ?
C12 N11 N12 C14 -2.7(12) . . . . ?
W N11 N12 C14 179.2(6) . . . . ?
C12 N11 N12 B 178.0(9) . . . . ?
W N11 N12 B -0.1(11) . . . . ?
N12 N11 C12 C13 1.4(12) . . . . ?
W N11 C12 C13 179.2(7) . . . . ?
N12 N11 C12 C11 -179.2(11) . . . . ?
W N11 C12 C11 -1.5(18) . . . . ?
N11 C12 C13 C14 0.3(14) . . . . ?
C11 C12 C13 C14 -179.0(13) . . . . ?
N11 C12 C13 Br1 176.1(8) . . . . ?
C11 C12 C13 Br1 -3.2(19) . . . . ?
C12 C13 C14 N12 -1.9(13) . . . . ?
Br1 C13 C14 N12 -177.6(8) . . . . ?
C12 C13 C14 C15 179.0(12) . . . . ?
Br1 C13 C14 C15 3.3(19) . . . . ?
N11 N12 C14 C13 2.9(12) . . . . ?
B N12 C14 C13 -178.0(10) . . . . ?
N11 N12 C14 C15 -177.9(10) . . . . ?
B N12 C14 C15 1.2(17) . . . . ?
C3 W N21 C22 41.5(10) . . . . ?
C1 W N21 C22 46.4(22) . . . . ?
N1 W N21 C22 -151.1(12) . . . . ?
N31 W N21 C22 137.0(9) . . . . ?
N11 W N21 C22 -138.7(9) . . . . ?
Br4 W N21 C22 -51.2(9) . . . . ?
C3 W N21 N22 -145.1(8) . . . . ?
C1 W N21 N22 -140.3(18) . . . . ?
N1 W N21 N22 22.2(16) . . . . ?
N31 W N21 N22 -49.7(7) . . . . ?
N11 W N21 N22 34.6(7) . . . . ?
Br4 W N21 N22 122.1(7) . . . . ?
C22 N21 N22 C24 1.2(10) . . . . ?
W N21 N22 C24 -173.8(6) . . . . ?
C22 N21 N22 B -175.6(8) . . . . ?
W N21 N22 B 9.4(11) . . . . ?
N22 N21 C22 C23 0.1(11) . . . . ?
W N21 C22 C23 174.1(7) . . . . ?
N22 N21 C22 C21 -179.6(10) . . . . ?
W N21 C22 C21 -5.6(16) . . . . ?
N21 C22 C23 C24 -1.3(13) . . . . ?
C21 C22 C23 C24 178.4(11) . . . . ?
N21 C22 C23 Br2 -178.0(7) . . . . ?
C21 C22 C23 Br2 1.7(17) . . . . ?
N21 N22 C24 C23 -2.1(12) . . . . ?
B N22 C24 C23 174.4(10) . . . . ?
N21 N22 C24 C25 179.0(10) . . . . ?
B N22 C24 C25 -4.6(17) . . . . ?
C22 C23 C24 N22 2.1(12) . . . . ?
Br2 C23 C24 N22 178.7(7) . . . . ?
C22 C23 C24 C25 -179.1(11) . . . . ?
Br2 C23 C24 C25 -2.4(19) . . . . ?
C3 W N31 C32 -46.3(10) . . . . ?
C1 W N31 C32 27.1(10) . . . . ?
N1 W N31 C32 57.7(9) . . . . ?
N21 W N31 C32 -138.6(9) . . . . ?
N11 W N31 C32 136.6(9) . . . . ?
Br4 W N31 C32 -171.0(6) . . . . ?
C3 W N31 N32 138.3(8) . . . . ?
C1 W N31 N32 -148.3(8) . . . . ?
N1 W N31 N32 -117.7(7) . . . . ?
N21 W N31 N32 46.0(6) . . . . ?
N11 W N31 N32 -38.8(6) . . . . ?
Br4 W N31 N32 13.6(13) . . . . ?
C32 N31 N32 C34 0.7(10) . . . . ?
W N31 N32 C34 177.2(6) . . . . ?
C32 N31 N32 B -179.8(8) . . . . ?
W N31 N32 B -3.4(11) . . . . ?
N32 N31 C32 C33 0.4(10) . . . . ?
W N31 C32 C33 -175.5(7) . . . . ?
N32 N31 C32 C31 179.8(10) . . . . ?
W N31 C32 C31 3.9(15) . . . . ?
N31 C32 C33 C34 -1.3(11) . . . . ?
C31 C32 C33 C34 179.3(11) . . . . ?
N31 C32 C33 Br3 177.7(7) . . . . ?
C31 C32 C33 Br3 -1.6(17) . . . . ?
N31 N32 C34 C33 -1.5(10) . . . . ?
B N32 C34 C33 179.1(9) . . . . ?
N31 N32 C34 C35 179.7(9) . . . . ?
B N32 C34 C35 0.3(16) . . . . ?
C32 C33 C34 N32 1.7(11) . . . . ?
Br3 C33 C34 N32 -177.4(7) . . . . ?
C32 C33 C34 C35 -179.6(10) . . . . ?
Br3 C33 C34 C35 1.3(16) . . . . ?
C34 N32 B N12 -118.2(10) . . . . ?
N31 N32 B N12 62.4(11) . . . . ?
C34 N32 B N22 122.9(10) . . . . ?
N31 N32 B N22 -56.4(11) . . . . ?
C14 N12 B N32 122.5(11) . . . . ?
N11 N12 B N32 -58.4(11) . . . . ?
C14 N12 B N22 -118.7(11) . . . . ?
N11 N12 B N22 60.4(12) . . . . ?
C24 N22 B N32 -124.4(11) . . . . ?
N21 N22 B N32 51.8(11) . . . . ?
C24 N22 B N12 116.8(11) . . . . ?
N21 N22 B N12 -67.1(11) . . . . ?
C3 W N1 C1 -4.7(12) . . . . ?
C1 W N1 C1 0.0 . . . . ?
N31 W N1 C1 -101.7(10) . . . . ?
N21 W N1 C1 -171.8(11) . . . . ?
N11 W N1 C1 175.8(11) . . . . ?
Br4 W N1 C1 89.9(10) . . . . ?
W N1 C1 C2 -174.4(24) . . . . ?
W N1 C1 W 0.0 . . . . ?
C3 W C1 N1 175.2(12) . . . . ?
N1 W C1 N1 0.0 . . . . ?
N31 W C1 N1 81.8(10) . . . . ?
N21 W C1 N1 170.1(13) . . . . ?
N11 W C1 N1 -4.5(11) . . . . ?
Br4 W C1 N1 -93.4(10) . . . . ?
C3 W C1 C2 -11.9(22) . . . . ?
N1 W C1 C2 172.9(30) . . . . ?
N31 W C1 C2 -105.3(23) . . . . ?
N21 W C1 C2 -17.0(37) . . . . ?
N11 W C1 C2 168.5(22) . . . . ?
Br4 W C1 C2 79.5(23) . . . . ?
C1 W C3 O1 -163.7(142) . . . . ?
N1 W C3 O1 -161.1(140) . . . . ?
N31 W C3 O1 -65.8(141) . . . . ?
N21 W C3 O1 15.1(141) . . . . ?
N11 W C3 O1 9.6(219) . . . . ?
Br4 W C3 O1 101.5(141) . . . . ?
